data_1502980
loop_
_publ_author_name
'Knoll, Wolfgang'
'Mieusset, Jean-Luc'
'Arion, Vladimir B.'
'Brecker, Lothar'
'Brinker, Udo H.'

_publ_section_title
;
 2H-Azirines from a concerted addition of alkylcarbenes to nitrile groups.
;
_journal_issue 10
_journal_name_full 'Organic letters'
_journal_page_first 2366
_journal_page_last 2369
_journal_paper_doi 10.1021/ol100703r
_journal_volume 12
_journal_year 2010
_chemical_formula_moiety 'C14 H15 F N2'
_chemical_formula_sum 'C14 H15 F N2'
_chemical_formula_weight 230.28
_chemical_name_systematic
; 
3-(2-trans-Cyanoethenyl)-5'-fluoro-spiro[2-H-azirine-2,2'-
tricyclo[3.3.1.1^3',7'^]decane
;
_space_group_IT_number 14
_symmetry_cell_setting monoclinic
_symmetry_space_group_name_Hall '-P 2yn'
_symmetry_space_group_name_H-M 'P 1 21/n 1'
_atom_sites_solution_hydrogens geom
_atom_sites_solution_primary direct
_atom_sites_solution_secondary difmap
_audit_creation_method SHELXL-97
_cell_angle_alpha 90.00
_cell_angle_beta 97.081(2)
_cell_angle_gamma 90.00
_cell_formula_units_Z 4
_cell_length_a 6.4202(3)
_cell_length_b 27.8217(11)
_cell_length_c 6.4690(2)
_cell_measurement_reflns_used 5959
_cell_measurement_temperature 100(2)
_cell_measurement_theta_max 21.81
_cell_measurement_theta_min 3.33
_cell_volume 1146.69(8)
_computing_structure_refinement 'SHELXL-97 (Sheldrick, 1997)'
_computing_structure_solution 'SHELXS-97 (Sheldrick, 1990)'
_diffrn_ambient_temperature 100(2)
_diffrn_measured_fraction_theta_full 0.995
_diffrn_measured_fraction_theta_max 0.995
_diffrn_radiation_monochromator graphite
_diffrn_radiation_source 'fine-focus sealed tube'
_diffrn_radiation_type MoK\a
_diffrn_radiation_wavelength 0.71073
_diffrn_reflns_av_R_equivalents 0.0305
_diffrn_reflns_av_sigmaI/netI 0.0162
_diffrn_reflns_limit_h_max 9
_diffrn_reflns_limit_h_min -9
_diffrn_reflns_limit_k_max 39
_diffrn_reflns_limit_k_min -39
_diffrn_reflns_limit_l_max 9
_diffrn_reflns_limit_l_min -9
_diffrn_reflns_number 36316
_diffrn_reflns_theta_full 30.14
_diffrn_reflns_theta_max 30.14
_diffrn_reflns_theta_min 2.93
_exptl_absorpt_coefficient_mu 0.091
_exptl_absorpt_correction_T_max 0.9820
_exptl_absorpt_correction_T_min 0.9645
_exptl_absorpt_correction_type multi-scan
_exptl_absorpt_process_details SADABS
_exptl_crystal_colour colorless
_exptl_crystal_density_diffrn 1.334
_exptl_crystal_density_method 'not measured'
_exptl_crystal_description block
_exptl_crystal_F_000 488
_exptl_crystal_size_max 0.40
_exptl_crystal_size_mid 0.30
_exptl_crystal_size_min 0.20
_refine_diff_density_max 0.429
_refine_diff_density_min -0.207
_refine_diff_density_rms 0.050
_refine_ls_extinction_method none
_refine_ls_goodness_of_fit_ref 1.142
_refine_ls_hydrogen_treatment constr
_refine_ls_matrix_type full
_refine_ls_number_parameters 154
_refine_ls_number_reflns 3358
_refine_ls_number_restraints 0
_refine_ls_restrained_S_all 1.142
_refine_ls_R_factor_all 0.0503
_refine_ls_R_factor_gt 0.0417
_refine_ls_shift/su_max 0.000
_refine_ls_shift/su_mean 0.000
_refine_ls_structure_factor_coef Fsqd
_refine_ls_weighting_details 'calc w=1/[\s^2^(Fo^2^)+(0.0373P)^2^+0.6626P] where P=(Fo^2^+2Fc^2^)/3'
_refine_ls_weighting_scheme calc
_refine_ls_wR_factor_gt 0.1065
_refine_ls_wR_factor_ref 0.1112
_reflns_number_gt 2876
_reflns_number_total 3358
_reflns_threshold_expression >2sigma(I)
_cod_data_source_file ol100703r_si_002.cif
_cod_data_source_block wokn001
_cod_original_sg_symbol_H-M P21/n
_cod_database_code 1502980

loop_
_symmetry_equiv_pos_as_xyz
'x, y, z'
'-x+1/2, y+1/2, -z+1/2'
'-x, -y, -z'
'x-1/2, -y-1/2, z-1/2'

loop_
_atom_site_label
_atom_site_type_symbol
_atom_site_fract_x
_atom_site_fract_y
_atom_site_fract_z
_atom_site_U_iso_or_equiv
_atom_site_adp_type
_atom_site_occupancy
_atom_site_symmetry_multiplicity
_atom_site_calc_flag
_atom_site_refinement_flags
F1 F 0.73892(12) 0.23414(3) -0.33709(11) 0.01985(17) Uani 1 1 d .
N1 N 0.7437(2) -0.06017(5) 0.5663(2) 0.0322(3) Uani 1 1 d .
C14 C 0.7424(2) -0.02901(5) 0.4501(2) 0.0217(3) Uani 1 1 d .
C13 C 0.74055(19) 0.01114(4) 0.31138(19) 0.0184(2) Uani 1 1 d .
H13 H 0.7283 0.0426 0.3660 0.022 Uiso 1 1 calc R
C12 C 0.75542(18) 0.00621(4) 0.10783(19) 0.0166(2) Uani 1 1 d .
H12 H 0.7654 -0.0250 0.0500 0.020 Uiso 1 1 calc R
C7 C 0.69361(19) 0.18506(4) 0.19025(18) 0.0165(2) Uani 1 1 d .
H7 H 0.6736 0.2011 0.3247 0.020 Uiso 1 1 calc R
C2 C 0.74528(18) 0.09956(4) -0.05294(17) 0.0131(2) Uani 1 1 d .
C1 C 0.93111(17) 0.13222(4) 0.01005(18) 0.0144(2) Uani 1 1 d .
H1 H 1.0642 0.1132 0.0264 0.017 Uiso 1 1 calc R
C10 C 0.50905(19) 0.15101(4) 0.12629(18) 0.0162(2) Uani 1 1 d .
H10B H 0.3759 0.1694 0.1105 0.019 Uiso 1 1 calc R
H10A H 0.5016 0.1264 0.2357 0.019 Uiso 1 1 calc R
C8 C 0.89948(19) 0.15661(4) 0.21721(18) 0.0173(2) Uani 1 1 d .
H8B H 0.8950 0.1320 0.3270 0.021 Uiso 1 1 calc R
H8A H 1.0184 0.1785 0.2605 0.021 Uiso 1 1 calc R
C4 C 0.54860(18) 0.16470(4) -0.25143(17) 0.0153(2) Uani 1 1 d .
H4B H 0.5693 0.1491 -0.3849 0.018 Uiso 1 1 calc R
H4A H 0.4157 0.1831 -0.2720 0.018 Uiso 1 1 calc R
C9 C 0.93809(18) 0.17083(4) -0.15996(18) 0.0152(2) Uani 1 1 d .
H9B H 1.0563 0.1932 -0.1205 0.018 Uiso 1 1 calc R
H9A H 0.9588 0.1555 -0.2940 0.018 Uiso 1 1 calc R
C5 C 0.73145(18) 0.19817(4) -0.18225(17) 0.0138(2) Uani 1 1 d .
C6 C 0.70139(19) 0.22326(4) 0.01988(18) 0.0161(2) Uani 1 1 d .
H6B H 0.5691 0.2419 0.0024 0.019 Uiso 1 1 calc R
H6A H 0.8190 0.2457 0.0597 0.019 Uiso 1 1 calc R
C3 C 0.53867(17) 0.12641(4) -0.08085(17) 0.0133(2) Uani 1 1 d .
H3 H 0.4204 0.1036 -0.1222 0.016 Uiso 1 1 calc R
C11 C 0.75639(18) 0.04801(4) -0.02402(18) 0.0150(2) Uani 1 1 d .
N2 N 0.77434(17) 0.05859(4) -0.21189(16) 0.0181(2) Uani 1 1 d .

loop_
_atom_site_aniso_label
_atom_site_aniso_U_11
_atom_site_aniso_U_22
_atom_site_aniso_U_33
_atom_site_aniso_U_23
_atom_site_aniso_U_13
_atom_site_aniso_U_12
F1 0.0255(4) 0.0166(3) 0.0178(3) 0.0061(3) 0.0040(3) -0.0028(3)
N1 0.0328(7) 0.0295(6) 0.0333(6) 0.0114(5) -0.0006(5) -0.0040(5)
C14 0.0195(6) 0.0211(6) 0.0236(6) 0.0025(5) -0.0009(5) -0.0025(5)
C13 0.0172(5) 0.0149(5) 0.0226(6) 0.0023(4) 0.0005(4) -0.0012(4)
C12 0.0150(5) 0.0118(5) 0.0227(5) 0.0006(4) 0.0013(4) 0.0001(4)
C7 0.0219(6) 0.0153(5) 0.0129(5) -0.0022(4) 0.0046(4) -0.0012(4)
C2 0.0142(5) 0.0121(5) 0.0131(5) -0.0011(4) 0.0024(4) -0.0002(4)
C1 0.0116(5) 0.0137(5) 0.0177(5) -0.0002(4) 0.0012(4) -0.0001(4)
C10 0.0162(5) 0.0164(5) 0.0170(5) 0.0010(4) 0.0067(4) 0.0003(4)
C8 0.0196(6) 0.0172(5) 0.0140(5) 0.0000(4) -0.0021(4) -0.0033(4)
C4 0.0156(5) 0.0150(5) 0.0147(5) 0.0023(4) -0.0002(4) -0.0012(4)
C9 0.0143(5) 0.0152(5) 0.0170(5) -0.0009(4) 0.0053(4) -0.0018(4)
C5 0.0168(5) 0.0118(5) 0.0130(5) 0.0027(4) 0.0029(4) -0.0015(4)
C6 0.0192(5) 0.0119(5) 0.0178(5) -0.0013(4) 0.0046(4) -0.0005(4)
C3 0.0120(5) 0.0128(5) 0.0149(5) 0.0009(4) 0.0013(4) -0.0011(4)
C11 0.0141(5) 0.0125(5) 0.0183(5) -0.0015(4) 0.0020(4) 0.0001(4)
N2 0.0211(5) 0.0145(5) 0.0194(5) -0.0036(4) 0.0046(4) -0.0004(4)

loop_
_atom_type_symbol
_atom_type_description
_atom_type_scat_dispersion_real
_atom_type_scat_dispersion_imag
_atom_type_scat_source
C C 0.0033 0.0016 'International Tables Vol C Tables 4.2.6.8 and 6.1.1.4'
H H 0.0000 0.0000 'International Tables Vol C Tables 4.2.6.8 and 6.1.1.4'
N N 0.0061 0.0033 'International Tables Vol C Tables 4.2.6.8 and 6.1.1.4'
F F 0.0171 0.0103 'International Tables Vol C Tables 4.2.6.8 and 6.1.1.4'

loop_
_geom_angle_atom_site_label_1
_geom_angle_atom_site_label_2
_geom_angle_atom_site_label_3
_geom_angle
N1 C14 C13 177.86(15)
C12 C13 C14 122.70(12)
C12 C13 H13 118.6
C14 C13 H13 118.6
C13 C12 C11 120.32(11)
C13 C12 H12 119.8
C11 C12 H12 119.8
C8 C7 C10 109.79(9)
C8 C7 C6 109.58(10)
C10 C7 C6 109.04(9)
C8 C7 H7 109.5
C10 C7 H7 109.5
C6 C7 H7 109.5
C11 C2 C3 122.22(10)
C11 C2 C1 122.35(10)
C3 C2 C1 112.67(9)
C11 C2 N2 49.74(7)
C3 C2 N2 117.11(9)
C1 C2 N2 117.44(9)
C2 C1 C8 108.35(9)
C2 C1 C9 108.50(9)
C8 C1 C9 109.44(9)
C2 C1 H1 110.2
C8 C1 H1 110.2
C9 C1 H1 110.2
C7 C10 C3 109.61(9)
C7 C10 H10B 109.7
C3 C10 H10B 109.7
C7 C10 H10A 109.7
C3 C10 H10A 109.7
H10B C10 H10A 108.2
C7 C8 C1 109.48(9)
C7 C8 H8B 109.8
C1 C8 H8B 109.8
C7 C8 H8A 109.8
C1 C8 H8A 109.8
H8B C8 H8A 108.2
C5 C4 C3 108.12(9)
C5 C4 H4B 110.1
C3 C4 H4B 110.1
C5 C4 H4A 110.1
C3 C4 H4A 110.1
H4B C4 H4A 108.4
C5 C9 C1 108.32(9)
C5 C9 H9B 110.0
C1 C9 H9B 110.0
C5 C9 H9A 110.0
C1 C9 H9A 110.0
H9B C9 H9A 108.4
F1 C5 C6 107.62(9)
F1 C5 C9 108.32(9)
C6 C5 C9 110.55(9)
F1 C5 C4 108.39(9)
C6 C5 C4 111.09(9)
C9 C5 C4 110.74(9)
C5 C6 C7 108.61(9)
C5 C6 H6B 110.0
C7 C6 H6B 110.0
C5 C6 H6A 110.0
C7 C6 H6A 110.0
H6B C6 H6A 108.3
C2 C3 C10 108.45(9)
C2 C3 C4 108.28(9)
C10 C3 C4 109.69(9)
C2 C3 H3 110.1
C10 C3 H3 110.1
C4 C3 H3 110.1
N2 C11 C12 139.51(11)
N2 C11 C2 69.83(8)
C12 C11 C2 150.66(11)
C11 N2 C2 60.44(8)

loop_
_geom_bond_atom_site_label_1
_geom_bond_atom_site_label_2
_geom_bond_distance
F1 C5 1.4209(12)
N1 C14 1.1463(18)
C14 C13 1.4323(17)
C13 C12 1.3390(17)
C13 H13 0.9500
C12 C11 1.4426(16)
C12 H12 0.9500
C7 C8 1.5320(17)
C7 C10 1.5336(16)
C7 C6 1.5364(16)
C7 H7 1.0000
C2 C11 1.4470(15)
C2 C3 1.5137(15)
C2 C1 1.5150(15)
C2 N2 1.5616(14)
C1 C8 1.5378(16)
C1 C9 1.5419(16)
C1 H1 1.0000
C10 C3 1.5372(15)
C10 H10B 0.9900
C10 H10A 0.9900
C8 H8B 0.9900
C8 H8A 0.9900
C4 C5 1.5218(16)
C4 C3 1.5408(15)
C4 H4B 0.9900
C4 H4A 0.9900
C9 C5 1.5207(16)
C9 H9B 0.9900
C9 H9A 0.9900
C5 C6 1.5154(16)
C6 H6B 0.9900
C6 H6A 0.9900
C3 H3 1.0000
C11 N2 1.2695(15)

loop_
_geom_torsion_atom_site_label_1
_geom_torsion_atom_site_label_2
_geom_torsion_atom_site_label_3
_geom_torsion_atom_site_label_4
_geom_torsion
C14 C13 C12 C11 -178.92(11)
C11 C2 C1 C8 -101.94(12)
C3 C2 C1 C8 59.60(12)
N2 C2 C1 C8 -159.73(9)
C11 C2 C1 C9 139.33(11)
C3 C2 C1 C9 -59.12(12)
N2 C2 C1 C9 81.55(11)
C8 C7 C10 C3 -60.07(12)
C6 C7 C10 C3 59.99(12)
C10 C7 C8 C1 60.26(12)
C6 C7 C8 C1 -59.47(12)
C2 C1 C8 C7 -58.65(12)
C9 C1 C8 C7 59.48(12)
C2 C1 C9 C5 58.23(11)
C8 C1 C9 C5 -59.81(12)
C1 C9 C5 F1 179.29(8)
C1 C9 C5 C6 61.59(11)
C1 C9 C5 C4 -61.98(11)
C3 C4 C5 F1 -178.87(9)
C3 C4 C5 C6 -60.82(12)
C3 C4 C5 C9 62.44(11)
F1 C5 C6 C7 -179.80(9)
C9 C5 C6 C7 -61.68(12)
C4 C5 C6 C7 61.69(12)
C8 C7 C6 C5 59.99(12)
C10 C7 C6 C5 -60.21(12)
C11 C2 C3 C10 102.17(12)
C1 C2 C3 C10 -59.40(12)
N2 C2 C3 C10 159.79(9)
C11 C2 C3 C4 -138.86(11)
C1 C2 C3 C4 59.57(11)
N2 C2 C3 C4 -81.24(11)
C7 C10 C3 C2 58.26(12)
C7 C10 C3 C4 -59.82(12)
C5 C4 C3 C2 -59.10(11)
C5 C4 C3 C10 59.09(12)
C13 C12 C11 N2 176.87(14)
C13 C12 C11 C2 -1.6(3)
C3 C2 C11 N2 99.92(11)
C1 C2 C11 N2 -100.28(12)
C3 C2 C11 C12 -81.1(2)
C1 C2 C11 C12 78.7(2)
N2 C2 C11 C12 178.9(2)
C12 C11 N2 C2 -179.21(18)
C3 C2 N2 C11 -110.56(11)
C1 C2 N2 C11 110.51(11)
